data_9007856
loop_
_publ_author_name
'Krishnan, R.'
'Seshadri, T. P.'

_publ_section_title
;
 Structure of dipotassium galactose 1-phosphate pentahydrate
;
_journal_name_full 'Acta Crystallographica, Section C'
_journal_page_first 2299
_journal_page_last 2302
_journal_paper_doi 10.1107/S0108270190000737
_journal_volume 46
_journal_year 1990
_chemical_formula_structural K2C6H11O9P(H2O)5
_chemical_formula_sum 'C6 H10 K2 O14 P'
_space_group_IT_number 4
_symmetry_space_group_name_Hall 'P 2yb'
_symmetry_space_group_name_H-M 'P 1 21 1'
_cell_angle_alpha 90
_cell_angle_beta 102.02
_cell_angle_gamma 90
_cell_formula_units_Z 2
_cell_length_a 6.228
_cell_length_b 14.600
_cell_length_c 8.982
_cell_volume 798.816
_database_code_amcsd 0010219
_exptl_crystal_density_diffrn 1.727
_cod_original_formula_sum 'K2 P C6 O14 H10'
_cod_database_code 9007856
_amcsd_formula_title K2C6H11O9P(H2O)5

loop_
_space_group_symop_operation_xyz
x,y,z
-x,1/2+y,-z

loop_
_atom_site_label
_atom_site_fract_x
_atom_site_fract_y
_atom_site_fract_z
_atom_site_U_iso_or_equiv
_atom_site_type_symbol
_atom_site_attached_hydrogens
K1 0.15580 0.16542 0.72930 0.03179 K 0
K2 0.81420 0.09890 0.29040 0.02926 K 0
P1 0.36030 0.38920 0.96740 0.01608 P 0
C1 0.56820 0.40930 0.74420 0.01836 C 0
C2 0.74450 0.35040 0.69610 0.01862 C 0
C3 0.65400 0.29500 0.55280 0.01874 C 0
C4 0.51910 0.35410 0.42930 0.01988 C 0
C5 0.34600 0.40540 0.49210 0.01862 C 0
C6 0.21320 0.46960 0.37600 0.02318 C 0
O1 0.41990 0.35530 0.80790 0.01887 O 0
O2 0.83690 0.28720 0.81180 0.02672 O 0
O3 0.83170 0.25130 0.50000 0.02850 O 0
O4 0.66100 0.41670 0.37310 0.02710 O 0
O5 0.45130 0.46120 0.61980 0.01976 O 0
O6 0.04570 0.51440 0.43310 0.03103 O 0
O7 0.21760 0.31370 0.00450 0.02330 O 0
O8 0.57810 0.39920 0.08060 0.02343 O 0
O9 0.24220 0.48140 0.93640 0.02736 O 0
Wat1 0.38080 0.15970 0.16510 0.03711 O 2
Wat2 0.57480 0.12670 0.84920 0.04483 O 2
Wat3 0.12460 0.03830 0.95610 0.03192 O 2
Wat4 0.90960 0.27390 0.19080 0.03939 O 2
Wat5 0.27380 0.12360 0.44370 0.04243 O 2

loop_
_cod_changelog_entry_id
_cod_changelog_entry_author
_cod_changelog_entry_date
_cod_changelog_entry_text
1
;cod-tools version 3.8.0
Id: cif_guess_AMCSD_atom_types 9574 2023-05-10 09:00:05Z saulius
;
2023-05-10T18:51:04+03:00
;Derived atom types and hydrogen counts
from atom names that follow the AMCSD naming convention
(Wat == water, O-H == hydroxyl).
;

loop_
_cod_related_entry_id
_cod_related_entry_database
_cod_related_entry_code
1 AMCSD 0010219
